data_7213532
loop_
_publ_author_name
'Bernhardt, Paul V.'
'Koch, Rainer'
'Moloney, Daniel W. J.'
'Shtaiwi, Majed'
'Wentrup, Curt'

_publ_section_title
;
 Twisting and planarization in push--pull ethylenesElectronic
 supplementary information (ESI) available: tables of X-ray
 crystallographic bond lengths and angles of compounds 8--19 (including
 selected torsional angles and hydrogen bonds), X-ray crystal structures
 of compounds 10, 11, 13, 16, and 18 (Figs. S1--S5) and packing diagrams
 for 17&#x00B7;H2O and 19&#x00B7;H2O (Figs. S6--S7). See
 http://www.rsc.org/suppdata/p2/b1/b109624a/
;
_journal_issue 3
_journal_name_full 'Journal of the Chemical Society, Perkin Transactions 2'
_journal_page_first 515
_journal_paper_doi 10.1039/b109624a
_journal_year 2002
_chemical_formula_sum 'C22 H32 N2 O5'
_chemical_formula_weight 404.5
_chemical_name_systematic
;
?
;
_space_group_IT_number 15
_symmetry_space_group_name_Hall '-C 2yc'
_symmetry_space_group_name_H-M 'C 1 2/c 1'
_atom_sites_solution_hydrogens geom
_atom_sites_solution_primary direct
_atom_sites_solution_secondary difmap
_audit_conform_dict_location ftp://ftp.iucr.org/cifdics/cif_core.dic
_audit_conform_dict_name cif_core.dic
_audit_conform_dict_version 2.1
_audit_creation_date 2001-10-16T10:45:31-00:00
_audit_creation_method 'WinGX routine CIF_UPDATE'
_cell_angle_alpha 90
_cell_angle_beta 109.44(2)
_cell_angle_gamma 90
_cell_formula_units_Z 8
_cell_length_a 29.650(10)
_cell_length_b 12.6560(10)
_cell_length_c 12.512(5)
_cell_measurement_temperature 296(2)
_cell_volume 4427(2)
_computing_structure_refinement 'SHELXL-97 (Sheldrick, 1997)'
_diffrn_ambient_temperature 296(2)
_diffrn_measured_fraction_theta_full 0.999
_diffrn_measured_fraction_theta_max 0.999
_diffrn_radiation_monochromator graphite
_diffrn_radiation_type MoK\a
_diffrn_radiation_wavelength 0.71073
_diffrn_reflns_av_R_equivalents 0.0132
_diffrn_reflns_av_unetI/netI 0.0396
_diffrn_reflns_limit_h_max 35
_diffrn_reflns_limit_h_min 0
_diffrn_reflns_limit_k_max 15
_diffrn_reflns_limit_k_min 0
_diffrn_reflns_limit_l_max 14
_diffrn_reflns_limit_l_min -14
_diffrn_reflns_number 3964
_diffrn_reflns_theta_full 24.98
_diffrn_reflns_theta_max 24.98
_diffrn_reflns_theta_min 1.77
_exptl_absorpt_coefficient_mu 0.086
_exptl_absorpt_correction_T_max 0.9747
_exptl_absorpt_correction_T_min 0.9503
_exptl_crystal_density_diffrn 1.214
_exptl_crystal_density_method 'not measured'
_exptl_crystal_F_000 1744
_exptl_crystal_size_max 0.6
_exptl_crystal_size_mid 0.5
_exptl_crystal_size_min 0.3
_refine_diff_density_max 1.098
_refine_diff_density_min -0.339
_refine_diff_density_rms 0.064
_refine_ls_extinction_coef 0.0024(11)
_refine_ls_extinction_expression Fc^*^=kFc[1+0.001xFc^2^\l^3^/sin(2\q)]^-1/4^
_refine_ls_extinction_method SHELXL
_refine_ls_goodness_of_fit_ref 1.051
_refine_ls_hydrogen_treatment mixed
_refine_ls_matrix_type full
_refine_ls_number_parameters 265
_refine_ls_number_reflns 3885
_refine_ls_number_restraints 14
_refine_ls_restrained_S_all 1.061
_refine_ls_R_factor_all 0.1427
_refine_ls_R_factor_gt 0.0812
_refine_ls_shift/su_max 0.001
_refine_ls_shift/su_mean 0
_refine_ls_structure_factor_coef Fsqd
_refine_ls_weighting_details 'calc w=1/[\s^2^(Fo^2^)+(0.1694P)^2^+3.4633P] where P=(Fo^2^+2Fc^2^)/3'
_refine_ls_weighting_scheme calc
_refine_ls_wR_factor_gt 0.2446
_refine_ls_wR_factor_ref 0.2972
_reflns_number_gt 2062
_reflns_number_total 3885
_reflns_threshold_expression >2sigma(I)
_cod_data_source_file b109624asup1.cif
_cod_data_source_block 975dm1
_cod_database_code 7213532

loop_
_symmetry_equiv_pos_as_xyz
'x, y, z'
'-x, y, -z+1/2'
'x+1/2, y+1/2, z'
'-x+1/2, y+1/2, -z+1/2'
'-x, -y, -z'
'x, -y, z-1/2'
'-x+1/2, -y+1/2, -z'
'x+1/2, -y+1/2, z-1/2'

loop_
_atom_site_label
_atom_site_type_symbol
_atom_site_fract_x
_atom_site_fract_y
_atom_site_fract_z
_atom_site_U_iso_or_equiv
_atom_site_adp_type
_atom_site_occupancy
_atom_site_symmetry_multiplicity
_atom_site_calc_flag
_atom_site_refinement_flags
_atom_site_disorder_assembly
_atom_site_disorder_group
N1 N 0.22245(12) 0.7802(2) 0.2269(3) 0.0559(9) Uani 1 1 d . . .
N2 N 0.26655(11) 0.6770(2) 0.3739(3) 0.0600(9) Uani 1 1 d . . .
C2 C 0.10142(16) 0.5158(4) 0.1938(4) 0.0764(13) Uani 1 1 d . . .
C4 C 0.18744(15) 0.5170(3) 0.2557(3) 0.0589(10) Uani 1 1 d . . .
C5 C 0.18418(13) 0.6270(3) 0.2740(3) 0.0533(10) Uani 1 1 d . . .
C6 C 0.14239(15) 0.6712(3) 0.2868(4) 0.0673(11) Uani 1 1 d . . .
C7 C 0.22575(13) 0.6954(3) 0.2923(3) 0.0525(9) Uani 1 1 d . . .
C8 C 0.18548(14) 0.7993(3) 0.1210(3) 0.0567(10) Uani 1 1 d . . .
C9 C 0.15577(16) 0.8867(3) 0.1110(4) 0.0683(12) Uani 1 1 d . . .
C10 C 0.12135(17) 0.9061(4) 0.0061(5) 0.0828(14) Uani 1 1 d . . .
H10 H 0.1016 0.9647 -0.0022 0.099 Uiso 1 1 calc R . .
C11 C 0.11556(17) 0.8409(5) -0.0866(4) 0.0839(14) Uani 1 1 d . . .
C12 C 0.14674(17) 0.7579(4) -0.0741(4) 0.0772(13) Uani 1 1 d . . .
H12 H 0.144 0.7153 -0.1365 0.093 Uiso 1 1 calc R . .
C13 C 0.18231(15) 0.7351(3) 0.0281(4) 0.0633(11) Uani 1 1 d . . .
C14 C 0.16132(19) 0.9613(4) 0.2108(5) 0.0863(15) Uani 1 1 d . . .
H14A H 0.1379 1.0165 0.1877 0.13 Uiso 1 1 calc R . .
H14B H 0.1928 0.9916 0.2349 0.13 Uiso 1 1 calc R . .
H14C H 0.1568 0.9224 0.2723 0.13 Uiso 1 1 calc R . .
C15 C 0.0761(2) 0.8622(6) -0.1978(5) 0.122(2) Uani 1 1 d . . .
H15A H 0.0582 0.9231 -0.19 0.183 Uiso 1 1 calc R . .
H15B H 0.0553 0.8021 -0.2179 0.183 Uiso 1 1 calc R . .
H15C H 0.0899 0.8748 -0.2561 0.183 Uiso 1 1 calc R . .
C16 C 0.21584(18) 0.6448(4) 0.0355(4) 0.0793(13) Uani 1 1 d . . .
H16A H 0.238 0.6398 0.1114 0.119 Uiso 0.5 1 calc PR . .
H16B H 0.2331 0.6564 -0.0162 0.119 Uiso 0.5 1 calc PR . .
H16C H 0.1979 0.5803 0.016 0.119 Uiso 0.5 1 calc PR . .
H16D H 0.208 0.6112 -0.0372 0.119 Uiso 0.5 1 calc PR . .
H16E H 0.2129 0.5946 0.0903 0.119 Uiso 0.5 1 calc PR . .
H16F H 0.2481 0.6707 0.0581 0.119 Uiso 0.5 1 calc PR . .
C17 C 0.30989(15) 0.7352(4) 0.3815(4) 0.0803(14) Uani 1 1 d . . .
H17A H 0.3358 0.7106 0.4457 0.12 Uiso 0.5 1 calc PR . .
H17B H 0.3048 0.8091 0.3901 0.12 Uiso 0.5 1 calc PR . .
H17C H 0.3176 0.7241 0.3136 0.12 Uiso 0.5 1 calc PR . .
H17D H 0.303 0.7853 0.3206 0.12 Uiso 0.5 1 calc PR . .
H17E H 0.334 0.6867 0.3762 0.12 Uiso 0.5 1 calc PR . .
H17F H 0.3212 0.7718 0.4527 0.12 Uiso 0.5 1 calc PR . .
C18 C 0.27061(17) 0.6022(3) 0.4660(4) 0.0739(13) Uani 1 1 d . . .
H18A H 0.3031 0.6 0.5161 0.111 Uiso 0.5 1 calc PR . .
H18B H 0.2611 0.5331 0.4349 0.111 Uiso 0.5 1 calc PR . .
H18C H 0.2502 0.6244 0.5074 0.111 Uiso 0.5 1 calc PR . .
H18D H 0.2398 0.5716 0.4561 0.111 Uiso 0.5 1 calc PR . .
H18E H 0.2818 0.6386 0.5373 0.111 Uiso 0.5 1 calc PR . .
H18F H 0.2928 0.5473 0.4649 0.111 Uiso 0.5 1 calc PR . .
C21 C 0.0913(2) 0.5469(5) 0.0710(5) 0.1038(19) Uani 1 1 d . . .
H21A H 0.0614 0.584 0.0438 0.156 Uiso 1 1 calc R . .
H21B H 0.0896 0.4845 0.0262 0.156 Uiso 1 1 calc R . .
H21C H 0.1165 0.5918 0.0652 0.156 Uiso 1 1 calc R . .
C22 C 0.06400(19) 0.4427(5) 0.2114(6) 0.1073(19) Uani 1 1 d . . .
H22A H 0.0333 0.4764 0.1846 0.161 Uiso 1 1 calc R . .
H22B H 0.072 0.4272 0.2907 0.161 Uiso 1 1 calc R . .
H22C H 0.063 0.3783 0.1702 0.161 Uiso 1 1 calc R . .
O1 O 0.10306(11) 0.6062(2) 0.2628(3) 0.0832(10) Uani 1 1 d . . .
O3 O 0.14588(10) 0.4601(2) 0.2350(3) 0.0721(9) Uani 1 1 d . . .
O6 O 0.13839(12) 0.7578(2) 0.3244(3) 0.0871(10) Uani 1 1 d . . .
O4 O 0.22297(11) 0.4676(2) 0.2583(3) 0.0730(9) Uani 1 1 d . . .
O2A O 0.0510(10) 0.1543(19) 1.005(2) 0.309(11) Uiso 0.5 1 d PD A 1
C1A C 0.0565(6) 0.2518(16) 0.9657(18) 0.153(6) Uiso 0.5 1 d PD A 1
H1A1 H 0.0582 0.2489 0.8896 0.184 Uiso 0.5 1 calc PR A 1
H1A2 H 0.0843 0.2882 1.0155 0.184 Uiso 0.5 1 calc PR A 1
C2A C 0.0128(6) 0.2985(14) 0.9677(17) 0.155(6) Uiso 0.5 1 d PD A 1
H2A1 H 0.0185 0.341 1.0354 0.185 Uiso 0.5 1 calc PR A 1
H2A2 H -0.0008 0.3431 0.9018 0.185 Uiso 0.5 1 calc PR A 1
C3A C -0.0173(7) 0.2161(15) 0.967(2) 0.165(7) Uiso 0.5 1 d PD A 1
H3A1 H -0.0314 0.2276 1.0258 0.198 Uiso 0.5 1 calc PR A 1
H3A2 H -0.0431 0.2152 0.8948 0.198 Uiso 0.5 1 calc PR A 1
C4A C 0.0041(10) 0.124(2) 0.983(3) 0.212(10) Uiso 0.5 1 d PD A 1
H4A1 H -0.0071 0.0795 0.9162 0.254 Uiso 0.5 1 calc PR A 1
H4A2 H -0.0001 0.0865 1.0471 0.254 Uiso 0.5 1 calc PR A 1
O2B O 0.0571(7) 0.183(2) 0.923(2) 0.284(10) Uiso 0.5 1 d PD B 2
C1B C 0.0183(12) 0.140(3) 0.837(3) 0.47(4) Uiso 0.5 1 d PD B 2
H1B1 H 0.0254 0.0695 0.8162 0.561 Uiso 0.5 1 calc PR B 2
H1B2 H 0.0088 0.1846 0.7704 0.561 Uiso 0.5 1 calc PR B 2
C2B C -0.0178(9) 0.137(2) 0.890(3) 0.225(11) Uiso 0.5 1 d PD B 2
H2B1 H -0.0495 0.1284 0.8353 0.27 Uiso 0.5 1 calc PR B 2
H2B2 H -0.0118 0.0813 0.9467 0.27 Uiso 0.5 1 calc PR B 2
C3B C -0.0113(14) 0.238(3) 0.940(5) 0.59(7) Uiso 0.5 1 d PD B 2
H3B1 H -0.0015 0.2347 1.0224 0.702 Uiso 0.5 1 calc PR B 2
H3B2 H -0.0397 0.2817 0.9114 0.702 Uiso 0.5 1 calc PR B 2
C4B C 0.0268(10) 0.2744(18) 0.902(3) 0.235(12) Uiso 0.5 1 d PD B 2
H4B1 H 0.0152 0.2923 0.822 0.281 Uiso 0.5 1 calc PR B 2
H4B2 H 0.0432 0.335 0.9452 0.281 Uiso 0.5 1 calc PR B 2
H1 H 0.2451(19) 0.823(4) 0.250(5) 0.093(17) Uiso 1 1 d . . .

loop_
_atom_site_aniso_label
_atom_site_aniso_U_11
_atom_site_aniso_U_22
_atom_site_aniso_U_33
_atom_site_aniso_U_23
_atom_site_aniso_U_13
_atom_site_aniso_U_12
N1 0.060(2) 0.0383(17) 0.067(2) -0.0007(15) 0.0182(17) -0.0038(15)
N2 0.063(2) 0.0466(17) 0.066(2) -0.0006(15) 0.0147(17) -0.0013(15)
C2 0.064(3) 0.071(3) 0.090(3) 0.002(3) 0.020(2) -0.014(2)
C4 0.065(2) 0.044(2) 0.066(2) 0.0019(18) 0.021(2) -0.005(2)
C5 0.059(2) 0.0386(19) 0.064(2) -0.0012(17) 0.0224(18) 0.0005(17)
C6 0.068(3) 0.058(2) 0.079(3) 0.000(2) 0.028(2) -0.001(2)
C7 0.061(2) 0.0384(19) 0.061(2) -0.0084(17) 0.0231(19) 0.0030(17)
C8 0.059(2) 0.044(2) 0.068(3) 0.0033(18) 0.024(2) -0.0017(17)
C9 0.072(3) 0.052(2) 0.082(3) 0.005(2) 0.028(2) 0.004(2)
C10 0.069(3) 0.068(3) 0.107(4) 0.017(3) 0.023(3) 0.013(2)
C11 0.073(3) 0.094(4) 0.081(3) 0.017(3) 0.021(3) -0.008(3)
C12 0.085(3) 0.080(3) 0.068(3) 0.003(2) 0.027(3) -0.013(3)
C13 0.071(3) 0.054(2) 0.070(3) 0.001(2) 0.030(2) -0.004(2)
C14 0.097(4) 0.057(3) 0.108(4) -0.003(3) 0.038(3) 0.019(2)
C15 0.099(4) 0.153(6) 0.092(4) 0.028(4) 0.003(3) 0.000(4)
C16 0.101(3) 0.064(3) 0.084(3) -0.007(2) 0.046(3) 0.004(2)
C17 0.062(3) 0.064(3) 0.101(4) 0.005(2) 0.009(2) -0.012(2)
C18 0.088(3) 0.057(2) 0.068(3) 0.004(2) 0.014(2) 0.000(2)
C21 0.092(4) 0.102(4) 0.097(4) 0.009(3) 0.005(3) -0.024(3)
C22 0.082(4) 0.100(4) 0.138(5) 0.004(4) 0.035(3) -0.027(3)
O1 0.0658(19) 0.072(2) 0.118(3) -0.0051(19) 0.0386(18) -0.0069(16)
O3 0.0758(19) 0.0478(15) 0.090(2) 0.0025(14) 0.0237(16) -0.0120(14)
O6 0.089(2) 0.0626(19) 0.125(3) -0.0193(19) 0.055(2) 0.0034(16)
O4 0.078(2) 0.0411(14) 0.100(2) -0.0010(14) 0.0299(17) 0.0064(14)

loop_
_atom_type_symbol
_atom_type_description
_atom_type_scat_dispersion_real
_atom_type_scat_dispersion_imag
_atom_type_scat_source
C C 0.0033 0.0016 'International Tables Vol C Tables 4.2.6.8 and 6.1.1.4'
H H 0 0 'International Tables Vol C Tables 4.2.6.8 and 6.1.1.4'
N N 0.0061 0.0033 'International Tables Vol C Tables 4.2.6.8 and 6.1.1.4'
O O 0.0106 0.006 'International Tables Vol C Tables 4.2.6.8 and 6.1.1.4'

loop_
_geom_angle_atom_site_label_1
_geom_angle_atom_site_label_2
_geom_angle_atom_site_label_3
_geom_angle
C7 N1 C8 125.6(3)
C7 N2 C17 121.5(3)
C7 N2 C18 122.5(3)
C17 N2 C18 115.8(3)
O1 C2 O3 109.6(3)
O1 C2 C21 111.2(4)
O3 C2 C21 109.9(4)
O1 C2 C22 106.3(4)
O3 C2 C22 106.1(4)
C21 C2 C22 113.5(4)
O4 C4 O3 116.7(3)
O4 C4 C5 127.2(4)
O3 C4 C5 116.0(4)
C6 C5 C4 121.0(4)
C6 C5 C7 118.2(3)
C4 C5 C7 120.5(3)
O6 C6 O1 116.1(4)
O6 C6 C5 127.0(4)
O1 C6 C5 116.7(4)
N2 C7 N1 118.6(3)
N2 C7 C5 121.7(3)
N1 C7 C5 119.7(4)
C9 C8 C13 121.5(4)
C9 C8 N1 118.9(4)
C13 C8 N1 119.4(4)
C10 C9 C8 117.9(4)
C10 C9 C14 120.5(4)
C8 C9 C14 121.6(4)
C11 C10 C9 122.2(4)
C12 C11 C10 117.9(4)
C12 C11 C15 121.7(6)
C10 C11 C15 120.4(5)
C11 C12 C13 122.7(5)
C12 C13 C8 117.7(4)
C12 C13 C16 120.0(4)
C8 C13 C16 122.3(4)
C6 O1 C2 117.9(3)
C4 O3 C2 118.0(3)
C1A O2A C4A 115(2)
O2A C1A C2A 98.7(18)
C3A C2A C1A 106.1(17)
C4A C3A C2A 113(2)
C3A C4A O2A 101(2)
C1B O2B C4B 82(2)
O2B C1B C2B 101.5(16)
O2B C1B C4B 49.7(13)
C2B C1B C4B 80.6(13)
C3B C2B C1B 99.8(15)
C2B C3B C4B 98.4(15)
O2B C4B C3B 101.0(17)
O2B C4B C1B 47.9(12)
C3B C4B C1B 81.2(12)

loop_
_geom_bond_atom_site_label_1
_geom_bond_atom_site_label_2
_geom_bond_distance
N1 C7 1.333(5)
N1 C8 1.432(5)
N2 C7 1.319(5)
N2 C17 1.457(5)
N2 C18 1.465(5)
C2 O1 1.424(6)
C2 O3 1.431(5)
C2 C21 1.516(7)
C2 C22 1.516(6)
C4 O4 1.216(5)
C4 O3 1.375(5)
C4 C5 1.420(5)
C5 C6 1.416(5)
C5 C7 1.461(5)
C6 O6 1.215(5)
C6 O1 1.376(5)
C8 C9 1.394(6)
C8 C13 1.395(6)
C9 C10 1.390(7)
C9 C14 1.529(7)
C10 C11 1.387(7)
C11 C12 1.373(7)
C11 C15 1.514(7)
C12 C13 1.391(7)
C13 C16 1.497(6)
O2A C1A 1.360(18)
O2A C4A 1.380(18)
C1A C2A 1.430(17)
C2A C3A 1.372(18)
C3A C4A 1.315(17)
O2B C1B 1.40(2)
O2B C4B 1.438(19)
C1B C2B 1.43(2)
C1B C4B 1.87(4)
C2B C3B 1.41(2)
C3B C4B 1.44(2)

loop_
_geom_torsion_atom_site_label_1
_geom_torsion_atom_site_label_2
_geom_torsion_atom_site_label_3
_geom_torsion_atom_site_label_4
_geom_torsion
O4 C4 C5 C6 -169.5(4)
O3 C4 C5 C6 9.0(6)
O4 C4 C5 C7 3.9(7)
O3 C4 C5 C7 -177.6(3)
C4 C5 C6 O6 164.3(5)
C7 C5 C6 O6 -9.2(7)
C4 C5 C6 O1 -10.0(6)
C7 C5 C6 O1 176.5(4)
C17 N2 C7 N1 -10.9(5)
C18 N2 C7 N1 165.2(3)
C17 N2 C7 C5 170.5(4)
C18 N2 C7 C5 -13.4(5)
C8 N1 C7 N2 165.3(3)
C8 N1 C7 C5 -16.1(5)
C6 C5 C7 N2 117.5(4)
C4 C5 C7 N2 -56.1(5)
C6 C5 C7 N1 -61.0(5)
C4 C5 C7 N1 125.4(4)
C7 N1 C8 C9 117.4(4)
C7 N1 C8 C13 -67.4(5)
C13 C8 C9 C10 2.4(6)
N1 C8 C9 C10 177.5(4)
C13 C8 C9 C14 -176.1(4)
N1 C8 C9 C14 -0.9(6)
C8 C9 C10 C11 0.9(7)
C14 C9 C10 C11 179.4(5)
C9 C10 C11 C12 -3.2(7)
C9 C10 C11 C15 177.2(5)
C10 C11 C12 C13 2.4(7)
C15 C11 C12 C13 -178.0(5)
C11 C12 C13 C8 0.7(7)
C11 C12 C13 C16 -178.7(4)
C9 C8 C13 C12 -3.2(6)
N1 C8 C13 C12 -178.3(4)
C9 C8 C13 C16 176.2(4)
N1 C8 C13 C16 1.1(6)
O6 C6 O1 C2 164.8(4)
C5 C6 O1 C2 -20.2(6)
O3 C2 O1 C6 48.3(5)
C21 C2 O1 C6 -73.4(5)
C22 C2 O1 C6 162.7(4)
O4 C4 O3 C2 -159.3(4)
C5 C4 O3 C2 22.0(5)
O1 C2 O3 C4 -49.5(5)
C21 C2 O3 C4 73.0(5)
C22 C2 O3 C4 -163.9(4)
C4A O2A C1A C2A 27(3)
O2A C1A C2A C3A -21(2)
C1A C2A C3A C4A 10(3)
C2A C3A C4A O2A 6(3)
C1A O2A C4A C3A -22(4)
C4B O2B C1B C2B -67(3)
O2B C1B C2B C3B 45(4)
C4B C1B C2B C3B 0(3)
C1B C2B C3B C4B 1(4)
C1B O2B C4B C3B 67(3)
C2B C3B C4B O2B -44(4)
C2B C3B C4B C1B 0(3)
C2B C1B C4B O2B 114(3)
O2B C1B C4B C3B -114(3)
C2B C1B C4B C3B 0(3)
